data_4133012
loop_
_publ_author_name
'Lin, Furong'
'Yu, Jing-Lu'
'Shen, Yunjun'
'Zhang, Shuo-Qing'
'Spingler, Bernhard'
'Liu, Jiyong'
'Hong, Xin'
'Duttwyler, Simon'

_publ_section_title
;
 Palladium-Catalyzed Selective Five-Fold Cascade Arylation of the
 12-Vertex Monocarborane Anion by B-H Activation.
;
_journal_issue 42
_journal_name_full 'Journal of the American Chemical Society'
_journal_page_first 13798
_journal_page_last 13807
_journal_paper_doi 10.1021/jacs.8b07872
_journal_volume 140
_journal_year 2018
_chemical_formula_moiety 'C38 H44 B11 O7, 2(C4 H10 N0.5)'
_chemical_formula_sum 'C46 H64 B11 N O7'
_chemical_formula_weight 861.89
_space_group_crystal_system orthorhombic
_space_group_IT_number 60
_space_group_name_Hall '-P 2n 2ab'
_space_group_name_H-M_alt 'P b c n'
_atom_sites_solution_hydrogens mixed
_audit_creation_date 2018-06-20
_audit_creation_method
;
Olex2 1.2
(compiled 2018.05.29 svn.r3508 for OlexSys, GUI svn.r5506)
;
_cell_angle_alpha 90
_cell_angle_beta 90
_cell_angle_gamma 90
_cell_formula_units_Z 8
_cell_length_a 23.6242(15)
_cell_length_b 19.1081(9)
_cell_length_c 22.3852(10)
_cell_measurement_reflns_used 5499
_cell_measurement_temperature 293(2)
_cell_measurement_theta_max 29.3276
_cell_measurement_theta_min 3.1567
_cell_volume 10105.0(9)
_computing_cell_refinement
;
CrysAlisPro, Agilent Technologies,
Version 1.171.35.11 (release 16-05-2011 CrysAlis171 .NET)
(compiled May 16 2011,17:55:39)
;
_computing_data_collection
;
CrysAlisPro, Agilent Technologies,
Version 1.171.35.11 (release 16-05-2011 CrysAlis171 .NET)
(compiled May 16 2011,17:55:39)
;
_computing_data_reduction
;
CrysAlisPro, Agilent Technologies,
Version 1.171.35.11 (release 16-05-2011 CrysAlis171 .NET)
(compiled May 16 2011,17:55:39)
;
_computing_molecular_graphics 'Olex2 (Dolomanov et al., 2009)'
_computing_publication_material 'Olex2 (Dolomanov et al., 2009)'
_computing_structure_refinement 'ShelXL (Sheldrick, 2015)'
_computing_structure_solution 'ShelXS (Sheldrick, 2008)'
_diffrn_ambient_temperature 293.15
_diffrn_detector_area_resol_mean 10.3592
_diffrn_measured_fraction_theta_full 0.992
_diffrn_measured_fraction_theta_max 0.992
_diffrn_measurement_details
;
#__ type_ start__ end____ width___ exp.time_
  1 omega  -48.00    0.00   1.0000   50.0000
omega____ theta____ kappa____ phi______ frames
    -      -11.4683   97.0000 -140.0000 48

#__ type_ start__ end____ width___ exp.time_
  2 omega  -41.00   47.00   1.0000   50.0000
omega____ theta____ kappa____ phi______ frames
    -      -11.4683   77.0000  -30.0000 88
;
_diffrn_measurement_device_type 'Xcalibur, Atlas, Gemini ultra'
_diffrn_measurement_method '\w scans'
_diffrn_orient_matrix_UB_11 0.0273662000
_diffrn_orient_matrix_UB_12 0.0103711000
_diffrn_orient_matrix_UB_13 -0.0095875000
_diffrn_orient_matrix_UB_21 0.0068991000
_diffrn_orient_matrix_UB_22 -0.0354472000
_diffrn_orient_matrix_UB_23 -0.0059240000
_diffrn_orient_matrix_UB_31 -0.0102753000
_diffrn_orient_matrix_UB_32 0.0037253000
_diffrn_orient_matrix_UB_33 -0.0296019000
_diffrn_radiation_monochromator graphite
_diffrn_radiation_type MoK\a
_diffrn_radiation_wavelength 0.71073
_diffrn_reflns_av_R_equivalents 0.0536
_diffrn_reflns_av_unetI/netI 0.0536
_diffrn_reflns_Laue_measured_fraction_full 0.992
_diffrn_reflns_Laue_measured_fraction_max 0.992
_diffrn_reflns_limit_h_max 27
_diffrn_reflns_limit_h_min -28
_diffrn_reflns_limit_k_max 23
_diffrn_reflns_limit_k_min -19
_diffrn_reflns_limit_l_max 22
_diffrn_reflns_limit_l_min -26
_diffrn_reflns_number 29413
_diffrn_reflns_point_group_measured_fraction_full 0.992
_diffrn_reflns_point_group_measured_fraction_max 0.992
_diffrn_reflns_theta_full 25.242
_diffrn_reflns_theta_max 25.350
_diffrn_reflns_theta_min 3.163
_diffrn_source 'Enhance (Mo) X-ray Source'
_exptl_absorpt_coefficient_mu 0.070
_exptl_absorpt_correction_T_max 1.00000
_exptl_absorpt_correction_T_min 0.96552
_exptl_absorpt_correction_type multi-scan
_exptl_absorpt_process_details
;
CrysAlisPro, Agilent Technologies,
Version 1.171.35.11 (release 16-05-2011 CrysAlis171 .NET)
(compiled May 16 2011,17:55:39)
Empirical absorption correction using spherical harmonics,
 implemented in SCALE3 ABSPACK scaling algorithm.
;
_exptl_crystal_colour colourless
_exptl_crystal_colour_primary colourless
_exptl_crystal_density_diffrn 1.133
_exptl_crystal_description block
_exptl_crystal_F_000 3664
_exptl_crystal_size_max 0.48
_exptl_crystal_size_mid 0.43
_exptl_crystal_size_min 0.28
_refine_diff_density_max 0.810
_refine_diff_density_min -0.239
_refine_diff_density_rms 0.058
_refine_ls_extinction_method none
_refine_ls_goodness_of_fit_ref 1.043
_refine_ls_hydrogen_treatment constr
_refine_ls_matrix_type full
_refine_ls_number_parameters 614
_refine_ls_number_reflns 9195
_refine_ls_number_restraints 0
_refine_ls_restrained_S_all 1.043
_refine_ls_R_factor_all 0.1287
_refine_ls_R_factor_gt 0.0796
_refine_ls_shift/su_max 0.001
_refine_ls_shift/su_mean 0.000
_refine_ls_structure_factor_coef Fsqd
_refine_ls_weighting_details 'w=1/[\s^2^(Fo^2^)+(0.1493P)^2^+0.5156P] where P=(Fo^2^+2Fc^2^)/3'
_refine_ls_weighting_scheme calc
_refine_ls_wR_factor_gt 0.2146
_refine_ls_wR_factor_ref 0.2654
_reflns_Friedel_coverage 0.000
_reflns_number_gt 5310
_reflns_number_total 9195
_reflns_threshold_expression 'I > 2\s(I)'
_cod_data_source_file ja8b07872_si_004.cif
_cod_data_source_block 170612_lfr_0409
_cod_database_code 4133012
_shelx_shelxl_version_number 2014/7
_chemical_oxdiff_formula 'c10 h10 n2 o8 b1'
_shelx_space_group_comment
;
The symmetry employed for this shelxl refinement is uniquely defined
by the following loop, which should always be used as a source of
symmetry information in preference to the above space-group names.
They are only intended as comments.
;
_shelx_estimated_absorpt_t_max 0.981
_shelx_estimated_absorpt_t_min 0.967
_reflns_odcompleteness_completeness 99.44
_reflns_odcompleteness_iscentric 1
_reflns_odcompleteness_theta 26.32
_olex2_refinement_description
;
1. Fixed Uiso
 At 1.2 times of:
  All B(H) groups, All C(H) groups, All C(H,H) groups
 At 1.5 times of:
  All C(H,H,H) groups, All C(H,H,H,H,H,H) groups
2. Others
 Fixed Sof: H44D(0.5) H44E(0.5) H44F(0.5) H44A(0.5) H44B(0.5) H44C(0.5)
 H46D(0.5) H46E(0.5) H46F(0.5) H46A(0.5) H46B(0.5) H46C(0.5) C47(0.5) H47A(0.5)
 H47B(0.5) C48(0.5) H48A(0.5) H48B(0.5) C43(0.5) H43A(0.5) H43B(0.5) C45(0.5)
 H45A(0.5) H45B(0.5)
3.a Riding coordinates:
 C48(H48A,H48B)
3.b Secondary CH2 refined with riding coordinates:
 C39(H39A,H39B), C41(H41A,H41B), C47(H47A,H47B), C43(H43A,H43B), C45(H45A,H45B)
3.c Me refined with riding coordinates:
 C44(H44D,H44E,H44F), C44(H44A,H44B,H44C), C46(H46D,H46E,H46F), C46(H46A,H46B,
 H46C)
3.d Aromatic/amide H refined with riding coordinates:
 C5(H5), C6(H6), C8(H8), C9(H9), C12(H12), C13(H13), C15(H15), C16(H16),
 C19(H19), C20(H20), C22(H22), C23(H23), C26(H26), C27(H27), C29(H29), C30(H30),
  C33(H33), C34(H34), C36(H36), C37(H37)
3.e Idealised Me refined as rotating group:
 C3(H3A,H3B,H3C), C10(H10A,H10B,H10C), C17(H17A,H17B,H17C), C24(H24A,H24B,
 H24C), C31(H31A,H31B,H31C), C38(H38A,H38B,H38C), C40(H40A,H40B,H40C), C42(H42A,
 H42B,H42C)
3.f Boron cage BH refined with riding coordinates:
 B6(H6A), B7(H7), B8(H8A), B9(H9A), B10(H10), B11(H11)
;
_olex2_submission_special_instructions 'No special instructions were received'

loop_
_space_group_symop_operation_xyz
'x, y, z'
'-x+1/2, -y+1/2, z+1/2'
'x+1/2, -y+1/2, -z'
'-x, y, -z+1/2'
'-x, -y, -z'
'x-1/2, y-1/2, -z-1/2'
'-x-1/2, y-1/2, z'
'x, -y, z-1/2'

loop_
_atom_site_label
_atom_site_type_symbol
_atom_site_fract_x
_atom_site_fract_y
_atom_site_fract_z
_atom_site_U_iso_or_equiv
_atom_site_adp_type
_atom_site_occupancy
_atom_site_site_symmetry_order
_atom_site_calc_flag
_atom_site_refinement_flags_posn
_atom_site_refinement_flags_adp
_atom_site_refinement_flags_occupancy
_atom_site_disorder_assembly
_atom_site_disorder_group
O1 O 0.65249(9) 0.44273(11) 0.06871(11) 0.0677(6) Uani 1 1 d . . . . .
O2 O 0.72139(9) 0.50761(9) 0.10450(9) 0.0543(5) Uani 1 1 d . . . . .
O3 O 0.63975(15) 0.37146(17) -0.20140(11) 0.1075(10) Uani 1 1 d . . . . .
O4 O 0.48416(11) 0.20704(15) 0.09809(14) 0.0993(9) Uani 1 1 d . . . . .
O5 O 0.64530(13) 0.38374(14) 0.38670(10) 0.0899(9) Uani 1 1 d . . . . .
O6 O 0.88002(13) 0.62580(13) 0.28685(11) 0.0873(8) Uani 1 1 d . . . . .
O7 O 0.86918(12) 0.63035(12) -0.10097(11) 0.0795(7) Uani 1 1 d . . . . .
C1 C 0.74199(12) 0.38912(14) 0.09074(11) 0.0437(6) Uani 1 1 d . . . . .
C2 C 0.69976(13) 0.44806(14) 0.08670(11) 0.0448(6) Uani 1 1 d . . . . .
C3 C 0.68762(16) 0.56956(16) 0.09575(16) 0.0695(9) Uani 1 1 d . . . . .
H3A H 0.6817 0.5769 0.0538 0.104 Uiso 1 1 calc GR . . . .
H3B H 0.7069 0.6093 0.1124 0.104 Uiso 1 1 calc GR . . . .
H3C H 0.6517 0.5638 0.1153 0.104 Uiso 1 1 calc GR . . . .
C4 C 0.71915(14) 0.35138(13) -0.03704(13) 0.0526(7) Uani 1 1 d . . . . .
C5 C 0.75137(16) 0.35908(18) -0.08816(14) 0.0659(9) Uani 1 1 d . . . . .
H5 H 0.7906 0.3597 -0.0850 0.079 Uiso 1 1 calc R . . . .
C6 C 0.72668(19) 0.36591(18) -0.14409(15) 0.0729(10) Uani 1 1 d . . . . .
H6 H 0.7492 0.3706 -0.1779 0.088 Uiso 1 1 calc R . . . .
C7 C 0.66846(19) 0.36562(17) -0.14903(15) 0.0707(10) Uani 1 1 d . . . . .
C8 C 0.63664(18) 0.3581(2) -0.09837(15) 0.0745(10) Uani 1 1 d . . . . .
H8 H 0.5974 0.3577 -0.1012 0.089 Uiso 1 1 calc R . . . .
C9 C 0.66168(15) 0.35127(16) -0.04373(14) 0.0634(8) Uani 1 1 d . . . . .
H9 H 0.6389 0.3464 -0.0101 0.076 Uiso 1 1 calc R . . . .
C10 C 0.6693(3) 0.3685(3) -0.25403(18) 0.1200(18) Uani 1 1 d . . . . .
H10A H 0.6436 0.3737 -0.2869 0.180 Uiso 1 1 calc GR . . . .
H10B H 0.6882 0.3241 -0.2570 0.180 Uiso 1 1 calc GR . . . .
H10C H 0.6968 0.4055 -0.2550 0.180 Uiso 1 1 calc GR . . . .
C11 C 0.65104(13) 0.27897(14) 0.09221(12) 0.0498(7) Uani 1 1 d . . . . .
C12 C 0.63454(15) 0.22183(16) 0.05795(14) 0.0620(8) Uani 1 1 d . . . . .
H12 H 0.6611 0.1999 0.0338 0.074 Uiso 1 1 calc R . . . .
C13 C 0.57958(16) 0.19674(18) 0.05886(17) 0.0733(10) Uani 1 1 d . . . . .
H13 H 0.5700 0.1583 0.0354 0.088 Uiso 1 1 calc R . . . .
C14 C 0.53927(15) 0.22768(18) 0.09370(15) 0.0675(9) Uani 1 1 d . . . . .
C15 C 0.55500(15) 0.28469(18) 0.12806(16) 0.0705(9) Uani 1 1 d . . . . .
H15 H 0.5282 0.3066 0.1521 0.085 Uiso 1 1 calc R . . . .
C16 C 0.60938(14) 0.30934(16) 0.12719(14) 0.0620(8) Uani 1 1 d . . . . .
H16 H 0.6187 0.3477 0.1508 0.074 Uiso 1 1 calc R . . . .
C17 C 0.4674(2) 0.1461(3) 0.0674(3) 0.1252(18) Uani 1 1 d . . . . .
H17A H 0.4719 0.1532 0.0252 0.188 Uiso 1 1 calc GR . . . .
H17B H 0.4284 0.1363 0.0760 0.188 Uiso 1 1 calc GR . . . .
H17C H 0.4904 0.1074 0.0800 0.188 Uiso 1 1 calc GR . . . .
C18 C 0.71474(13) 0.35460(14) 0.21628(12) 0.0491(7) Uani 1 1 d . . . . .
C19 C 0.70871(15) 0.29988(15) 0.25588(14) 0.0633(9) Uani 1 1 d . . . . .
H19 H 0.7207 0.2557 0.2439 0.076 Uiso 1 1 calc R . . . .
C20 C 0.68590(17) 0.30697(18) 0.31233(15) 0.0729(10) Uani 1 1 d . . . . .
H20 H 0.6833 0.2684 0.3375 0.088 Uiso 1 1 calc R . . . .
C21 C 0.66728(16) 0.37051(17) 0.33076(13) 0.0632(9) Uani 1 1 d . . . . .
C22 C 0.67051(17) 0.42690(17) 0.29202(15) 0.0710(9) Uani 1 1 d . . . . .
H22 H 0.6569 0.4705 0.3037 0.085 Uiso 1 1 calc R . . . .
C23 C 0.69386(14) 0.41826(15) 0.23639(13) 0.0598(8) Uani 1 1 d . . . . .
H23 H 0.6958 0.4568 0.2111 0.072 Uiso 1 1 calc R . . . .
C24 C 0.6444(2) 0.3262(2) 0.42717(17) 0.0995(14) Uani 1 1 d . . . . .
H24A H 0.6169 0.2926 0.4141 0.149 Uiso 1 1 calc GR . . . .
H24B H 0.6346 0.3426 0.4664 0.149 Uiso 1 1 calc GR . . . .
H24C H 0.6811 0.3047 0.4283 0.149 Uiso 1 1 calc GR . . . .
C25 C 0.82119(12) 0.46676(14) 0.17321(12) 0.0483(7) Uani 1 1 d . . . . .
C26 C 0.82378(13) 0.46069(15) 0.23534(13) 0.0547(7) Uani 1 1 d . . . . .
H26 H 0.8123 0.4189 0.2528 0.066 Uiso 1 1 calc R . . . .
C27 C 0.84251(14) 0.51347(16) 0.27175(14) 0.0599(8) Uani 1 1 d . . . . .
H27 H 0.8431 0.5071 0.3129 0.072 Uiso 1 1 calc R . . . .
C28 C 0.86033(14) 0.57557(16) 0.24770(13) 0.0599(8) Uani 1 1 d . . . . .
C29 C 0.85813(15) 0.58467(16) 0.18662(14) 0.0617(8) Uani 1 1 d . . . . .
H29 H 0.8698 0.6267 0.1697 0.074 Uiso 1 1 calc R . . . .
C30 C 0.83869(14) 0.53144(15) 0.15086(13) 0.0574(8) Uani 1 1 d . . . . .
H30 H 0.8371 0.5388 0.1098 0.069 Uiso 1 1 calc R . . . .
C31 C 0.9133(2) 0.6797(2) 0.2630(2) 0.0957(13) Uani 1 1 d . . . . .
H31A H 0.8903 0.7091 0.2381 0.144 Uiso 1 1 calc GR . . . .
H31B H 0.9434 0.6600 0.2397 0.144 Uiso 1 1 calc GR . . . .
H31C H 0.9290 0.7071 0.2949 0.144 Uiso 1 1 calc GR . . . .
C32 C 0.81909(12) 0.46534(14) 0.01094(12) 0.0467(7) Uani 1 1 d . . . . .
C33 C 0.87569(13) 0.48366(15) 0.00097(13) 0.0546(7) Uani 1 1 d . . . . .
H33 H 0.9041 0.4583 0.0200 0.066 Uiso 1 1 calc R . . . .
C34 C 0.89059(14) 0.53797(16) -0.03606(14) 0.0613(8) Uani 1 1 d . . . . .
H34 H 0.9286 0.5484 -0.0420 0.074 Uiso 1 1 calc R . . . .
C35 C 0.84979(15) 0.57707(15) -0.06443(13) 0.0579(8) Uani 1 1 d . . . . .
C36 C 0.79415(15) 0.56029(16) -0.05651(14) 0.0596(8) Uani 1 1 d . . . . .
H36 H 0.7661 0.5857 -0.0760 0.072 Uiso 1 1 calc R . . . .
C37 C 0.77953(13) 0.50527(15) -0.01932(13) 0.0535(7) Uani 1 1 d . . . . .
H37 H 0.7414 0.4947 -0.0145 0.064 Uiso 1 1 calc R . . . .
C38 C 0.8274(2) 0.6749(2) -0.12640(18) 0.0907(13) Uani 1 1 d . . . . .
H38A H 0.8025 0.6477 -0.1511 0.136 Uiso 1 1 calc GR . . . .
H38B H 0.8455 0.7102 -0.1502 0.136 Uiso 1 1 calc GR . . . .
H38C H 0.8061 0.6968 -0.0951 0.136 Uiso 1 1 calc GR . . . .
B1 B 0.75088(15) 0.33837(17) 0.02550(14) 0.0487(8) Uani 1 1 d . . . . .
B2 B 0.71603(15) 0.30231(16) 0.09104(14) 0.0483(8) Uani 1 1 d . . . . .
B3 B 0.74859(14) 0.34177(15) 0.15665(14) 0.0459(8) Uani 1 1 d . . . . .
B4 B 0.80500(14) 0.40144(17) 0.13294(15) 0.0474(7) Uani 1 1 d . . . . .
B5 B 0.80488(14) 0.40043(16) 0.05179(14) 0.0466(7) Uani 1 1 d . . . . .
B6 B 0.82358(15) 0.31327(17) 0.02972(16) 0.0536(8) Uani 1 1 d . . . . .
H6A H 0.8483 0.3042 -0.0112 0.064 Uiso 1 1 calc R . . . .
B7 B 0.76977(15) 0.25447(17) 0.05308(16) 0.0551(9) Uani 1 1 d . . . . .
H7 H 0.7593 0.2071 0.0275 0.066 Uiso 1 1 calc R . . . .
B8 B 0.76811(15) 0.25580(17) 0.13197(16) 0.0544(9) Uani 1 1 d . . . . .
H8A H 0.7563 0.2093 0.1581 0.065 Uiso 1 1 calc R . . . .
B9 B 0.82153(15) 0.31417(16) 0.15699(16) 0.0535(8) Uani 1 1 d . . . . .
H9A H 0.8444 0.3051 0.1991 0.064 Uiso 1 1 calc R . . . .
B10 B 0.85523(15) 0.35050(18) 0.09320(15) 0.0539(8) Uani 1 1 d . . . . .
H10 H 0.9002 0.3654 0.0935 0.065 Uiso 1 1 calc R . . . .
B11 B 0.83354(17) 0.26108(18) 0.09375(16) 0.0580(9) Uani 1 1 d . . . . .
H11 H 0.8643 0.2179 0.0947 0.070 Uiso 1 1 calc R . . . .
N1 N 1.0000 0.3781(3) 0.2500 0.0881(14) Uani 1 2 d S T P . .
C39 C 1.0406(2) 0.3347(4) 0.2145(3) 0.137(2) Uani 1 1 d . . . . .
H39A H 1.0628 0.3064 0.2417 0.164 Uiso 1 1 calc R . . . .
H39B H 1.0665 0.3657 0.1936 0.164 Uiso 1 1 calc R . . . .
C40 C 1.0117(3) 0.2860(5) 0.1683(4) 0.185(3) Uani 1 1 d . . . . .
H40A H 0.9962 0.3136 0.1364 0.277 Uiso 1 1 calc GR . . . .
H40B H 0.9819 0.2603 0.1874 0.277 Uiso 1 1 calc GR . . . .
H40C H 1.0391 0.2539 0.1524 0.277 Uiso 1 1 calc GR . . . .
C41 C 0.9647(2) 0.4242(3) 0.2091(2) 0.1197(18) Uani 1 1 d . . . . .
H41A H 0.9413 0.3942 0.1843 0.144 Uiso 1 1 calc R . . . .
H41B H 0.9394 0.4521 0.2337 0.144 Uiso 1 1 calc R . . . .
C42 C 0.9974(3) 0.4728(4) 0.1690(3) 0.148(2) Uani 1 1 d . . . . .
H42A H 0.9752 0.4835 0.1343 0.222 Uiso 1 1 calc GR . . . .
H42B H 1.0321 0.4506 0.1570 0.222 Uiso 1 1 calc GR . . . .
H42C H 1.0059 0.5152 0.1902 0.222 Uiso 1 1 calc GR . . . .
N2 N 0.5000 0.5000 0.0000 0.135(3) Uani 1 2 d S T P . .
C44 C 0.5105(3) 0.6304(3) 0.0209(4) 0.188(3) Uani 1 1 d . . . . .
H44D H 0.5370 0.6655 0.0333 0.282 Uiso 0.5 1 calc R . . A 2
H44E H 0.4964 0.6415 -0.0182 0.282 Uiso 0.5 1 calc R . . A 2
H44F H 0.4795 0.6289 0.0487 0.282 Uiso 0.5 1 calc R . . A 2
H44A H 0.4898 0.6736 0.0204 0.282 Uiso 0.5 1 calc R . . B 1
H44B H 0.5237 0.6212 0.0607 0.282 Uiso 0.5 1 calc R . . B 1
H44C H 0.5422 0.6336 -0.0057 0.282 Uiso 0.5 1 calc R . . B 1
C46 C 0.4649(5) 0.4803(6) 0.1003(6) 0.235(5) Uani 1 1 d . . . . .
H46D H 0.4306 0.4801 0.1234 0.352 Uiso 0.5 1 calc R . . C 2
H46E H 0.4820 0.4347 0.1018 0.352 Uiso 0.5 1 calc R . . C 2
H46F H 0.4906 0.5142 0.1165 0.352 Uiso 0.5 1 calc R . . C 2
H46A H 0.4718 0.4678 0.1412 0.352 Uiso 0.5 1 calc R . . D 1
H46B H 0.4493 0.5266 0.0985 0.352 Uiso 0.5 1 calc R . . D 1
H46C H 0.4387 0.4477 0.0830 0.352 Uiso 0.5 1 calc R . . D 1
C47 C 0.5180(6) 0.4782(7) 0.0672(9) 0.158(5) Uani 0.5 1 d . . . E 1
H47A H 0.5343 0.4316 0.0680 0.189 Uiso 0.5 1 calc R . . E 1
H47B H 0.5451 0.5111 0.0836 0.189 Uiso 0.5 1 calc R . . E 1
C48 C 0.4696(4) 0.5676(6) -0.0003(6) 0.119(3) Uani 0.5 1 d . . . E 1
H48A H 0.4565 0.5775 -0.0405 0.143 Uiso 0.5 1 d R . . E 1
H48B H 0.4373 0.5650 0.0265 0.143 Uiso 0.5 1 d R . . E 1
C43 C 0.5418(5) 0.5540(6) 0.0193(8) 0.151(5) Uani 0.5 1 d . . . E 2
H43A H 0.5734 0.5553 -0.0085 0.181 Uiso 0.5 1 calc R . . E 2
H43B H 0.5564 0.5426 0.0586 0.181 Uiso 0.5 1 calc R . . E 2
C45 C 0.4492(6) 0.5019(9) 0.0258(9) 0.157(5) Uani 0.5 1 d . . . E 2
H45A H 0.4238 0.4680 0.0080 0.189 Uiso 0.5 1 calc R . . E 2
H45B H 0.4325 0.5481 0.0229 0.189 Uiso 0.5 1 calc R . . E 2

loop_
_atom_site_aniso_label
_atom_site_aniso_U_11
_atom_site_aniso_U_22
_atom_site_aniso_U_33
_atom_site_aniso_U_23
_atom_site_aniso_U_13
_atom_site_aniso_U_12
O1 0.0483(13) 0.0485(12) 0.1063(17) -0.0091(11) -0.0093(12) 0.0035(10)
O2 0.0577(13) 0.0350(10) 0.0701(12) -0.0030(8) -0.0081(10) 0.0021(9)
O3 0.126(3) 0.135(3) 0.0616(15) -0.0013(15) -0.0172(16) 0.036(2)
O4 0.0576(16) 0.102(2) 0.139(2) -0.0162(17) 0.0013(15) -0.0284(15)
O5 0.123(2) 0.0841(16) 0.0626(14) 0.0111(12) 0.0258(15) 0.0131(16)
O6 0.112(2) 0.0753(16) 0.0751(14) -0.0168(12) -0.0090(15) -0.0286(15)
O7 0.0866(18) 0.0646(14) 0.0873(16) 0.0223(12) 0.0228(14) -0.0047(14)
C1 0.0429(15) 0.0375(13) 0.0507(15) -0.0016(11) 0.0018(12) -0.0015(12)
C2 0.0471(17) 0.0383(15) 0.0489(14) -0.0003(11) 0.0008(13) -0.0033(13)
C3 0.081(2) 0.0395(16) 0.088(2) -0.0024(15) -0.0086(18) 0.0092(16)
C4 0.0604(19) 0.0351(14) 0.0623(17) -0.0110(12) 0.0176(15) -0.0045(14)
C5 0.070(2) 0.062(2) 0.065(2) -0.0067(15) 0.0025(17) 0.0007(18)
C6 0.093(3) 0.068(2) 0.0579(19) -0.0052(16) 0.0102(19) 0.003(2)
C7 0.091(3) 0.064(2) 0.0572(19) -0.0003(15) -0.013(2) 0.0144(19)
C8 0.074(2) 0.083(2) 0.066(2) -0.0008(17) -0.0046(19) 0.012(2)
C9 0.066(2) 0.0622(19) 0.0620(19) 0.0009(15) -0.0038(17) 0.0020(17)
C10 0.159(5) 0.142(4) 0.058(2) 0.001(2) 0.003(3) 0.034(4)
C11 0.0569(19) 0.0381(14) 0.0544(16) 0.0015(12) -0.0034(14) -0.0041(13)
C12 0.065(2) 0.0507(17) 0.0703(19) -0.0116(15) 0.0018(17) -0.0060(16)
C13 0.074(2) 0.0600(19) 0.086(2) -0.0116(18) -0.009(2) -0.0181(18)
C14 0.057(2) 0.064(2) 0.081(2) -0.0032(17) -0.0014(18) -0.0144(17)
C15 0.057(2) 0.071(2) 0.083(2) -0.0115(18) 0.0087(17) -0.0076(18)
C16 0.056(2) 0.0566(18) 0.074(2) -0.0113(15) 0.0069(16) -0.0105(16)
C17 0.087(3) 0.102(3) 0.187(5) -0.023(3) -0.027(4) -0.039(3)
C18 0.0485(16) 0.0412(15) 0.0576(16) 0.0030(12) -0.0041(13) -0.0056(13)
C19 0.076(2) 0.0443(16) 0.069(2) 0.0099(14) 0.0142(17) 0.0027(16)
C20 0.091(3) 0.060(2) 0.068(2) 0.0177(16) 0.0137(19) 0.0090(19)
C21 0.071(2) 0.066(2) 0.0520(17) 0.0089(15) 0.0072(16) 0.0034(17)
C22 0.088(3) 0.0549(18) 0.070(2) 0.0030(16) 0.0155(19) 0.0098(18)
C23 0.073(2) 0.0484(16) 0.0582(18) 0.0086(14) 0.0131(16) 0.0079(15)
C24 0.124(4) 0.108(3) 0.067(2) 0.029(2) 0.023(2) 0.009(3)
C25 0.0416(16) 0.0474(15) 0.0558(16) 0.0036(13) -0.0038(13) 0.0003(13)
C26 0.0531(17) 0.0531(16) 0.0580(17) 0.0080(14) -0.0050(14) -0.0050(14)
C27 0.063(2) 0.0663(19) 0.0506(16) -0.0036(15) -0.0045(15) -0.0020(16)
C28 0.064(2) 0.0568(18) 0.0591(18) -0.0123(15) -0.0021(15) -0.0036(16)
C29 0.073(2) 0.0480(16) 0.0641(19) 0.0003(14) -0.0038(16) -0.0147(16)
C30 0.065(2) 0.0540(17) 0.0535(16) 0.0013(14) 0.0005(15) -0.0091(16)
C31 0.103(3) 0.074(2) 0.110(3) -0.019(2) -0.016(3) -0.021(2)
C32 0.0482(16) 0.0411(14) 0.0509(15) -0.0060(12) 0.0043(13) -0.0020(13)
C33 0.0522(18) 0.0526(16) 0.0590(16) -0.0006(13) 0.0060(14) 0.0001(15)
C34 0.0546(19) 0.0598(18) 0.0695(19) -0.0013(16) 0.0141(16) -0.0095(16)
C35 0.070(2) 0.0464(16) 0.0572(17) 0.0013(14) 0.0144(16) -0.0070(16)
C36 0.064(2) 0.0550(17) 0.0596(17) 0.0024(14) 0.0019(16) 0.0037(16)
C37 0.0500(17) 0.0534(17) 0.0572(16) 0.0030(14) 0.0019(14) -0.0035(15)
C38 0.122(4) 0.062(2) 0.087(3) 0.0218(19) 0.025(2) 0.009(2)
B1 0.0494(19) 0.0412(16) 0.0553(18) -0.0062(14) 0.0070(15) -0.0054(15)
B2 0.0533(19) 0.0346(15) 0.0570(18) -0.0008(13) 0.0071(15) -0.0001(15)
B3 0.0470(19) 0.0324(15) 0.0582(18) 0.0028(13) 0.0002(15) -0.0032(14)
B4 0.0395(17) 0.0442(17) 0.0586(18) 0.0057(14) 0.0033(15) -0.0013(14)
B5 0.0419(17) 0.0431(17) 0.0549(18) -0.0047(14) 0.0028(15) 0.0005(14)
B6 0.0507(19) 0.0445(17) 0.066(2) -0.0039(15) 0.0086(16) 0.0028(16)
B7 0.054(2) 0.0394(17) 0.072(2) -0.0054(16) 0.0096(17) 0.0049(15)
B8 0.054(2) 0.0396(17) 0.070(2) -0.0012(15) 0.0057(17) 0.0053(15)
B9 0.0491(19) 0.0429(17) 0.068(2) 0.0034(15) 0.0003(16) 0.0038(16)
B10 0.0451(19) 0.0482(18) 0.069(2) 0.0010(16) 0.0031(16) 0.0064(16)
B11 0.055(2) 0.0451(18) 0.074(2) 0.0009(16) 0.0094(18) 0.0087(16)
N1 0.041(2) 0.140(4) 0.083(3) 0.000 -0.001(2) 0.000
C39 0.077(3) 0.198(6) 0.135(4) -0.006(4) 0.011(3) 0.033(4)
C40 0.152(6) 0.219(7) 0.182(6) -0.089(6) -0.023(5) 0.029(6)
C41 0.061(2) 0.200(6) 0.098(3) -0.016(4) -0.011(2) 0.022(3)
C42 0.128(5) 0.201(6) 0.117(4) 0.044(4) 0.010(4) 0.045(5)
N2 0.055(4) 0.110(5) 0.241(9) -0.002(5) -0.022(5) 0.008(4)
C44 0.161(7) 0.115(5) 0.289(9) -0.013(5) 0.030(7) -0.004(5)
C46 0.201(10) 0.220(10) 0.283(14) -0.027(9) 0.098(10) -0.047(8)
C47 0.124(11) 0.113(9) 0.237(16) 0.008(10) -0.024(13) 0.008(8)
C48 0.070(6) 0.112(8) 0.175(10) 0.014(8) -0.006(6) 0.022(6)
C43 0.083(7) 0.118(9) 0.251(16) -0.008(10) -0.001(9) -0.012(7)
C45 0.083(9) 0.165(13) 0.224(17) -0.047(13) -0.005(9) -0.009(9)

loop_
_atom_type_symbol
_atom_type_description
_atom_type_scat_dispersion_real
_atom_type_scat_dispersion_imag
_atom_type_scat_source
C C 0.0033 0.0016 'International Tables Vol C Tables 4.2.6.8 and 6.1.1.4'
H H 0.0000 0.0000 'International Tables Vol C Tables 4.2.6.8 and 6.1.1.4'
B B 0.0013 0.0007 'International Tables Vol C Tables 4.2.6.8 and 6.1.1.4'
N N 0.0061 0.0033 'International Tables Vol C Tables 4.2.6.8 and 6.1.1.4'
O O 0.0106 0.0060 'International Tables Vol C Tables 4.2.6.8 and 6.1.1.4'

loop_
_geom_angle_atom_site_label_1
_geom_angle_atom_site_label_2
_geom_angle_atom_site_label_3
_geom_angle
_geom_angle_site_symmetry_1
_geom_angle_site_symmetry_3
C2 O2 C3 117.2(2) . .
C7 O3 C10 118.9(4) . .
C14 O4 C17 118.2(3) . .
C21 O5 C24 116.2(3) . .
C28 O6 C31 117.3(3) . .
C35 O7 C38 116.6(3) . .
C2 C1 B1 116.1(2) . .
C2 C1 B2 118.1(2) . .
C2 C1 B3 120.0(2) . .
C2 C1 B4 119.1(2) . .
C2 C1 B5 116.3(2) . .
B1 C1 B2 61.91(17) . .
B1 C1 B4 114.4(2) . .
B2 C1 B4 114.4(2) . .
B3 C1 B1 113.9(2) . .
B3 C1 B2 62.58(17) . .
B3 C1 B4 62.80(17) . .
B5 C1 B1 63.34(17) . .
B5 C1 B2 114.5(2) . .
B5 C1 B3 114.5(2) . .
B5 C1 B4 62.23(18) . .
O1 C2 O2 122.9(3) . .
O1 C2 C1 125.2(2) . .
O2 C2 C1 111.9(2) . .
O2 C3 H3A 109.5 . .
O2 C3 H3B 109.5 . .
O2 C3 H3C 109.5 . .
H3A C3 H3B 109.5 . .
H3A C3 H3C 109.5 . .
H3B C3 H3C 109.5 . .
C5 C4 B1 118.7(3) . .
C9 C4 C5 117.2(3) . .
C9 C4 B1 124.0(3) . .
C4 C5 H5 119.1 . .
C4 C5 C6 121.7(4) . .
C6 C5 H5 119.1 . .
C5 C6 H6 120.3 . .
C7 C6 C5 119.4(3) . .
C7 C6 H6 120.3 . .
O3 C7 C6 124.5(4) . .
O3 C7 C8 116.7(4) . .
C8 C7 C6 118.8(3) . .
C7 C8 H8 119.5 . .
C9 C8 C7 121.0(4) . .
C9 C8 H8 119.5 . .
C4 C9 H9 119.0 . .
C8 C9 C4 121.9(3) . .
C8 C9 H9 119.0 . .
O3 C10 H10A 109.5 . .
O3 C10 H10B 109.5 . .
O3 C10 H10C 109.5 . .
H10A C10 H10B 109.5 . .
H10A C10 H10C 109.5 . .
H10B C10 H10C 109.5 . .
C12 C11 B2 118.6(3) . .
C16 C11 C12 116.2(3) . .
C16 C11 B2 125.1(2) . .
C11 C12 H12 119.1 . .
C13 C12 C11 121.8(3) . .
C13 C12 H12 119.1 . .
C12 C13 H13 119.6 . .
C14 C13 C12 120.8(3) . .
C14 C13 H13 119.6 . .
O4 C14 C13 125.6(3) . .
O4 C14 C15 116.3(3) . .
C13 C14 C15 118.1(3) . .
C14 C15 H15 119.5 . .
C16 C15 C14 121.0(3) . .
C16 C15 H15 119.5 . .
C11 C16 H16 119.0 . .
C15 C16 C11 122.1(3) . .
C15 C16 H16 119.0 . .
O4 C17 H17A 109.5 . .
O4 C17 H17B 109.5 . .
O4 C17 H17C 109.5 . .
H17A C17 H17B 109.5 . .
H17A C17 H17C 109.5 . .
H17B C17 H17C 109.5 . .
C19 C18 C23 114.8(3) . .
C19 C18 B3 118.6(2) . .
C23 C18 B3 126.3(2) . .
C18 C19 H19 118.2 . .
C18 C19 C20 123.7(3) . .
C20 C19 H19 118.2 . .
C19 C20 H20 120.2 . .
C21 C20 C19 119.6(3) . .
C21 C20 H20 120.2 . .
O5 C21 C22 116.5(3) . .
C20 C21 O5 124.2(3) . .
C20 C21 C22 119.2(3) . .
C21 C22 H22 120.1 . .
C23 C22 C21 119.8(3) . .
C23 C22 H22 120.1 . .
C18 C23 H23 118.6 . .
C22 C23 C18 122.9(3) . .
C22 C23 H23 118.6 . .
O5 C24 H24A 109.5 . .
O5 C24 H24B 109.5 . .
O5 C24 H24C 109.5 . .
H24A C24 H24B 109.5 . .
H24A C24 H24C 109.5 . .
H24B C24 H24C 109.5 . .
C26 C25 B4 120.7(2) . .
C30 C25 C26 114.7(3) . .
C30 C25 B4 124.4(3) . .
C25 C26 H26 118.5 . .
C27 C26 C25 123.0(3) . .
C27 C26 H26 118.5 . .
C26 C27 H27 119.9 . .
C28 C27 C26 120.2(3) . .
C28 C27 H27 119.9 . .
C27 C28 O6 117.2(3) . .
C27 C28 C29 119.2(3) . .
C29 C28 O6 123.7(3) . .
C28 C29 H29 120.1 . .
C30 C29 C28 119.8(3) . .
C30 C29 H29 120.1 . .
C25 C30 H30 118.5 . .
C29 C30 C25 123.1(3) . .
C29 C30 H30 118.5 . .
O6 C31 H31A 109.5 . .
O6 C31 H31B 109.5 . .
O6 C31 H31C 109.5 . .
H31A C31 H31B 109.5 . .
H31A C31 H31C 109.5 . .
H31B C31 H31C 109.5 . .
C33 C32 B5 119.5(3) . .
C37 C32 C33 115.4(3) . .
C37 C32 B5 125.0(3) . .
C32 C33 H33 119.0 . .
C34 C33 C32 122.0(3) . .
C34 C33 H33 119.0 . .
C33 C34 H34 119.7 . .
C33 C34 C35 120.6(3) . .
C35 C34 H34 119.7 . .
C34 C35 O7 116.2(3) . .
C36 C35 O7 124.6(3) . .
C36 C35 C34 119.2(3) . .
C35 C36 H36 120.1 . .
C35 C36 C37 119.8(3) . .
C37 C36 H36 120.1 . .
C32 C37 C36 123.0(3) . .
C32 C37 H37 118.5 . .
C36 C37 H37 118.5 . .
O7 C38 H38A 109.5 . .
O7 C38 H38B 109.5 . .
O7 C38 H38C 109.5 . .
H38A C38 H38B 109.5 . .
H38A C38 H38C 109.5 . .
H38B C38 H38C 109.5 . .
C1 B1 B2 59.13(16) . .
C1 B1 B5 57.55(16) . .
C1 B1 B6 102.6(2) . .
C1 B1 B7 103.8(2) . .
C4 B1 C1 125.5(2) . .
C4 B1 B2 123.4(3) . .
C4 B1 B5 120.2(2) . .
C4 B1 B6 122.4(2) . .
C4 B1 B7 124.0(2) . .
B2 B1 B5 107.5(2) . .
B6 B1 B2 106.9(2) . .
B6 B1 B5 59.26(18) . .
B7 B1 B2 59.39(18) . .
B7 B1 B5 107.3(2) . .
B7 B1 B6 59.81(19) . .
C1 B2 B1 58.96(16) . .
C1 B2 B3 57.88(16) . .
C1 B2 B7 103.4(2) . .
C1 B2 B8 103.4(2) . .
C11 B2 C1 126.5(2) . .
C11 B2 B1 123.6(2) . .
C11 B2 B3 120.5(2) . .
C11 B2 B7 123.3(2) . .
C11 B2 B8 121.2(2) . .
B1 B2 B3 107.6(2) . .
B7 B2 B1 59.10(18) . .
B7 B2 B3 107.2(2) . .
B8 B2 B1 107.0(2) . .
B8 B2 B3 59.85(18) . .
B8 B2 B7 59.6(2) . .
C1 B3 B2 59.54(16) . .
C1 B3 B4 59.69(17) . .
C1 B3 B8 103.8(2) . .
C1 B3 B9 104.0(2) . .
C18 B3 C1 126.4(2) . .
C18 B3 B2 122.2(2) . .
C18 B3 B4 121.2(2) . .
C18 B3 B8 122.3(2) . .
C18 B3 B9 121.8(2) . .
B2 B3 B4 109.3(2) . .
B8 B3 B2 58.73(18) . .
B8 B3 B4 107.1(2) . .
B8 B3 B9 59.16(19) . .
B9 B3 B2 106.6(2) . .
B9 B3 B4 59.20(18) . .
C1 B4 B3 57.51(16) . .
C1 B4 B5 57.74(16) . .
C1 B4 B9 102.6(2) . .
C25 B4 C1 127.4(2) . .
C25 B4 B3 120.0(2) . .
C25 B4 B5 125.2(2) . .
C25 B4 B9 120.5(2) . .
C25 B4 B10 123.7(3) . .
B5 B4 B3 106.4(2) . .
B9 B4 B3 59.56(18) . .
B9 B4 B5 106.9(2) . .
B10 B4 C1 102.8(2) . .
B10 B4 B3 106.9(2) . .
B10 B4 B5 59.59(18) . .
B10 B4 B9 59.68(19) . .
C1 B5 B1 59.11(17) . .
C1 B5 B4 60.03(17) . .
C1 B5 B6 103.5(2) . .
C1 B5 B10 104.1(2) . .
C32 B5 C1 124.8(2) . .
C32 B5 B1 118.0(2) . .
C32 B5 B4 124.8(2) . .
C32 B5 B6 121.2(2) . .
C32 B5 B10 125.4(3) . .
B4 B5 B1 109.1(2) . .
B6 B5 B1 58.90(18) . .
B6 B5 B4 106.6(2) . .
B10 B5 B1 106.5(2) . .
B10 B5 B4 59.02(18) . .
B10 B5 B6 58.81(19) . .
B1 B6 B5 61.84(18) . .
B1 B6 H6A 120.6 . .
B5 B6 H6A 120.4 . .
B7 B6 B1 59.79(19) . .
B7 B6 B5 109.3(2) . .
B7 B6 H6A 121.7 . .
B10 B6 B1 110.1(2) . .
B10 B6 B5 60.37(19) . .
B10 B6 H6A 120.7 . .
B10 B6 B7 108.8(2) . .
B10 B6 B11 60.9(2) . .
B11 B6 B1 108.9(2) . .
B11 B6 B5 109.5(2) . .
B11 B6 H6A 121.2 . .
B11 B6 B7 59.9(2) . .
B1 B7 B2 61.50(18) . .
B1 B7 B6 60.40(19) . .
B1 B7 H7 120.4 . .
B2 B7 H7 120.7 . .
B6 B7 B2 109.0(2) . .
B6 B7 H7 121.9 . .
B8 B7 B1 109.2(2) . .
B8 B7 B2 59.98(19) . .
B8 B7 B6 107.5(2) . .
B8 B7 H7 121.8 . .
B11 B7 B1 109.2(2) . .
B11 B7 B2 109.0(2) . .
B11 B7 B6 59.7(2) . .
B11 B7 H7 121.3 . .
B11 B7 B8 60.1(2) . .
B2 B8 B3 61.42(18) . .
B2 B8 H8A 120.3 . .
B2 B8 B9 110.0(2) . .
B3 B8 H8A 120.7 . .
B7 B8 B2 60.39(19) . .
B7 B8 B3 109.1(2) . .
B7 B8 H8A 121.7 . .
B7 B8 B9 108.0(2) . .
B7 B8 B11 59.9(2) . .
B9 B8 B3 60.66(18) . .
B9 B8 H8A 121.3 . .
B11 B8 B2 109.1(2) . .
B11 B8 B3 108.7(2) . .
B11 B8 H8A 121.7 . .
B11 B8 B9 59.7(2) . .
B3 B9 H9A 121.3 . .
B4 B9 B3 61.24(18) . .
B4 B9 H9A 120.7 . .
B8 B9 B3 60.18(18) . .
B8 B9 B4 109.5(2) . .
B8 B9 H9A 121.4 . .
B8 B9 B10 108.1(3) . .
B10 B9 B3 108.1(2) . .
B10 B9 B4 59.56(18) . .
B10 B9 H9A 122.0 . .
B11 B9 B3 108.6(2) . .
B11 B9 B4 109.2(2) . .
B11 B9 B8 60.0(2) . .
B11 B9 H9A 121.2 . .
B11 B9 B10 60.5(2) . .
B4 B10 B5 61.39(19) . .
B4 B10 B9 60.76(18) . .
B4 B10 H10 120.0 . .
B4 B10 B11 109.3(2) . .
B5 B10 H10 120.6 . .
B6 B10 B4 110.1(2) . .
B6 B10 B5 60.82(18) . .
B6 B10 B9 107.5(2) . .
B6 B10 H10 121.4 . .
B6 B10 B11 59.7(2) . .
B9 B10 B5 109.1(2) . .
B9 B10 H10 122.0 . .
B9 B10 B11 59.42(19) . .
B11 B10 B5 108.9(2) . .
B11 B10 H10 121.7 . .
B6 B11 B7 60.4(2) . .
B6 B11 B8 108.0(3) . .
B6 B11 B9 107.8(2) . .
B6 B11 B10 59.38(19) . .
B6 B11 H11 121.9 . .
B7 B11 B8 60.0(2) . .
B7 B11 B10 108.1(2) . .
B7 B11 H11 121.3 . .
B8 B11 B10 108.0(2) . .
B8 B11 H11 121.7 . .
B9 B11 B7 108.5(3) . .
B9 B11 B8 60.3(2) . .
B9 B11 B10 60.07(19) . .
B9 B11 H11 121.5 . .
B10 B11 H11 121.9 . .
C39 N1 C39 112.7(6) . 4_755
C39 N1 C41 110.7(3) . .
C39 N1 C41 106.8(3) 4_755 .
C39 N1 C41 110.7(3) 4_755 4_755
C39 N1 C41 106.8(3) . 4_755
C41 N1 C41 109.2(6) 4_755 .
N1 C39 H39A 108.8 . .
N1 C39 H39B 108.8 . .
N1 C39 C40 113.9(4) . .
H39A C39 H39B 107.7 . .
C40 C39 H39A 108.8 . .
C40 C39 H39B 108.8 . .
C39 C40 H40A 109.5 . .
C39 C40 H40B 109.5 . .
C39 C40 H40C 109.5 . .
H40A C40 H40B 109.5 . .
H40A C40 H40C 109.5 . .
H40B C40 H40C 109.5 . .
N1 C41 H41A 108.3 . .
N1 C41 H41B 108.3 . .
H41A C41 H41B 107.4 . .
C42 C41 N1 115.7(4) . .
C42 C41 H41A 108.3 . .
C42 C41 H41B 108.3 . .
C41 C42 H42A 109.5 . .
C41 C42 H42B 109.5 . .
C41 C42 H42C 109.5 . .
H42A C42 H42B 109.5 . .
H42A C42 H42C 109.5 . .
H42B C42 H42C 109.5 . .
C47 N2 C47 180.0(10) 5_665 .
C48 N2 C47 69.1(7) . 5_665
C48 N2 C47 110.9(7) . .
C48 N2 C47 110.9(7) 5_665 5_665
C48 N2 C47 69.1(7) 5_665 .
C48 N2 C48 180.0(7) 5_665 .
C43 N2 C43 180.0(15) 5_665 .
C45 N2 C43 116.9(8) . .
C45 N2 C43 63.1(8) . 5_665
C45 N2 C43 63.1(8) 5_665 .
C45 N2 C43 116.9(8) 5_665 5_665
C45 N2 C45 180.0(16) 5_665 .
H44D C44 H44E 109.5 . .
H44D C44 H44F 109.5 . .
H44E C44 H44F 109.5 . .
H44A C44 H44B 109.5 . .
H44A C44 H44C 109.5 . .
H44B C44 H44C 109.5 . .
C48 C44 H44A 109.5 . .
C48 C44 H44B 109.5 . .
C48 C44 H44C 109.5 . .
C43 C44 H44D 109.5 . .
C43 C44 H44E 109.5 . .
C43 C44 H44F 109.5 . .
H46D C46 H46E 109.5 . .
H46D C46 H46F 109.5 . .
H46E C46 H46F 109.5 . .
H46A C46 H46B 109.5 . .
H46A C46 H46C 109.5 . .
H46B C46 H46C 109.5 . .
C47 C46 H46A 109.5 . .
C47 C46 H46B 109.5 . .
C47 C46 H46C 109.5 . .
C45 C46 H46D 109.5 . .
C45 C46 H46E 109.5 . .
C45 C46 H46F 109.5 . .
N2 C47 H47A 111.0 . .
N2 C47 H47B 111.0 . .
C46 C47 N2 103.9(11) . .
C46 C47 H47A 111.0 . .
C46 C47 H47B 111.0 . .
H47A C47 H47B 109.0 . .
N2 C48 C44 110.9(7) . .
N2 C48 H48A 109.2 . .
N2 C48 H48B 109.5 . .
C44 C48 H48A 108.6 . .
C44 C48 H48B 109.1 . .
H48A C48 H48B 109.5 . .
N2 C43 C44 108.9(8) . .
N2 C43 H43A 109.9 . .
N2 C43 H43B 109.9 . .
C44 C43 H43A 109.9 . .
C44 C43 H43B 109.9 . .
H43A C43 H43B 108.3 . .
N2 C45 C46 102.4(10) . .
N2 C45 H45A 111.3 . .
N2 C45 H45B 111.3 . .
C46 C45 H45A 111.3 . .
C46 C45 H45B 111.3 . .
H45A C45 H45B 109.2 . .

loop_
_geom_bond_atom_site_label_1
_geom_bond_atom_site_label_2
_geom_bond_distance
_geom_bond_site_symmetry_2
O1 C2 1.192(3) .
O2 C2 1.310(3) .
O2 C3 1.441(4) .
O3 C7 1.359(4) .
O3 C10 1.371(5) .
O4 C14 1.364(4) .
O4 C17 1.409(5) .
O5 C21 1.379(4) .
O5 C24 1.424(4) .
O6 C28 1.380(4) .
O6 C31 1.402(5) .
O7 C35 1.384(4) .
O7 C38 1.422(5) .
C1 C2 1.507(4) .
C1 B1 1.766(4) .
C1 B2 1.769(4) .
C1 B3 1.738(4) .
C1 B4 1.779(4) .
C1 B5 1.736(4) .
C3 H3A 0.9600 .
C3 H3B 0.9600 .
C3 H3C 0.9600 .
C4 C5 1.382(4) .
C4 C9 1.366(5) .
C4 B1 1.608(5) .
C5 H5 0.9300 .
C5 C6 1.387(5) .
C6 H6 0.9300 .
C6 C7 1.380(6) .
C7 C8 1.368(5) .
C8 H8 0.9300 .
C8 C9 1.365(4) .
C9 H9 0.9300 .
C10 H10A 0.9600 .
C10 H10B 0.9600 .
C10 H10C 0.9600 .
C11 C12 1.390(4) .
C11 C16 1.385(4) .
C11 B2 1.599(5) .
C12 H12 0.9300 .
C12 C13 1.384(5) .
C13 H13 0.9300 .
C13 C14 1.366(5) .
C14 C15 1.384(5) .
C15 H15 0.9300 .
C15 C16 1.369(5) .
C16 H16 0.9300 .
C17 H17A 0.9600 .
C17 H17B 0.9600 .
C17 H17C 0.9600 .
C18 C19 1.378(4) .
C18 C23 1.388(4) .
C18 B3 1.575(4) .
C19 H19 0.9300 .
C19 C20 1.380(5) .
C20 H20 0.9300 .
C20 C21 1.355(5) .
C21 C22 1.385(4) .
C22 H22 0.9300 .
C22 C23 1.372(4) .
C23 H23 0.9300 .
C24 H24A 0.9600 .
C24 H24B 0.9600 .
C24 H24C 0.9600 .
C25 C26 1.397(4) .
C25 C30 1.396(4) .
C25 B4 1.586(4) .
C26 H26 0.9300 .
C26 C27 1.370(4) .
C27 H27 0.9300 .
C27 C28 1.369(4) .
C28 C29 1.379(4) .
C29 H29 0.9300 .
C29 C30 1.373(4) .
C30 H30 0.9300 .
C31 H31A 0.9600 .
C31 H31B 0.9600 .
C31 H31C 0.9600 .
C32 C33 1.400(4) .
C32 C37 1.384(4) .
C32 B5 1.577(4) .
C33 H33 0.9300 .
C33 C34 1.374(4) .
C34 H34 0.9300 .
C34 C35 1.375(5) .
C35 C36 1.365(5) .
C36 H36 0.9300 .
C36 C37 1.385(4) .
C37 H37 0.9300 .
C38 H38A 0.9600 .
C38 H38B 0.9600 .
C38 H38C 0.9600 .
B1 B2 1.818(4) .
B1 B5 1.839(5) .
B1 B6 1.786(5) .
B1 B7 1.775(5) .
B2 B3 1.821(5) .
B2 B7 1.780(5) .
B2 B8 1.773(5) .
B3 B4 1.832(4) .
B3 B8 1.794(4) .
B3 B9 1.802(5) .
B4 B5 1.817(5) .
B4 B9 1.795(4) .
B4 B10 1.774(5) .
B5 B6 1.792(4) .
B5 B10 1.785(5) .
B6 H6A 1.1000 .
B6 B7 1.775(5) .
B6 B10 1.756(5) .
B6 B11 1.762(5) .
B7 H7 1.1000 .
B7 B8 1.767(5) .
B7 B11 1.765(6) .
B8 H8A 1.1000 .
B8 B9 1.775(5) .
B8 B11 1.770(5) .
B9 H9A 1.1000 .
B9 B10 1.776(5) .
B9 B11 1.764(5) .
B10 H10 1.1000 .
B10 B11 1.784(5) .
B11 H11 1.1000 .
N1 C39 1.496(6) .
N1 C39 1.497(6) 4_755
N1 C41 1.520(6) 4_755
N1 C41 1.520(6) .
C39 H39A 0.9700 .
C39 H39B 0.9700 .
C39 C40 1.551(8) .
C40 H40A 0.9600 .
C40 H40B 0.9600 .
C40 H40C 0.9600 .
C41 H41A 0.9700 .
C41 H41B 0.9700 .
C41 C42 1.506(8) .
C42 H42A 0.9600 .
C42 H42B 0.9600 .
C42 H42C 0.9600 .
N2 C47 1.618(19) .
N2 C47 1.618(19) 5_665
N2 C48 1.478(10) 5_665
N2 C48 1.478(10) .
N2 C43 1.493(12) .
N2 C43 1.493(12) 5_665
N2 C45 1.331(15) .
N2 C45 1.331(15) 5_665
C44 H44D 0.9600 .
C44 H44E 0.9600 .
C44 H44F 0.9600 .
C44 H44A 0.9600 .
C44 H44B 0.9600 .
C44 H44C 0.9600 .
C44 C48 1.612(13) .
C44 C43 1.636(13) .
C46 H46D 0.9600 .
C46 H46E 0.9600 .
C46 H46F 0.9600 .
C46 H46A 0.9600 .
C46 H46B 0.9600 .
C46 H46C 0.9600 .
C46 C47 1.457(17) .
C46 C45 1.759(19) .
C47 H47A 0.9700 .
C47 H47B 0.9700 .
C48 H48A 0.9701 .
C48 H48B 0.9700 .
C43 H43A 0.9700 .
C43 H43B 0.9700 .
C45 H45A 0.9700 .
C45 H45B 0.9700 .
